data_4306819
loop_
_publ_author_name
'Till Riehm'
'Hubert Wadepohl'
'Lutz H. Gade'

_publ_section_title
;
Putting Group 13 Elements onto Perylenes: Highly Fluorescent N-B-N- and
N-Al-N-substituted Polycyclic Aromatics
;
_journal_name_full 'Inorganic Chemistry'
_journal_page_first 11467
_journal_page_last 11469
_journal_paper_doi 10.1021/ic8017453
_journal_volume 47
_journal_year 2008
_chemical_formula_sum 'C32 H46 B2 N4 Si4'
_chemical_formula_weight 620.71
_space_group_IT_number 14
_symmetry_cell_setting monoclinic
_symmetry_Int_Tables_number 14
_symmetry_space_group_name_Hall '-P 2ybc'
_symmetry_space_group_name_H-M 'P 1 21/c 1'
_atom_sites_solution_hydrogens geom
_atom_sites_solution_primary direct
_atom_sites_solution_secondary difmap
_audit_block_code ga_tr25
_audit_creation_method SHELXL-97
_cell_angle_alpha 90.00
_cell_angle_beta 99.396(2)
_cell_angle_gamma 90.00
_cell_formula_units_Z 2
_cell_length_a 6.8710(7)
_cell_length_b 19.769(2)
_cell_length_c 12.6216(13)
_cell_measurement_temperature 100(2)
_cell_volume 1691.4(3)
_computing_cell_refinement 'SAINT (Bruker AXS, 1997-2008)'
_computing_data_collection 'SMART (Bruker AXS, 1997-2003)'
_computing_data_reduction 'SAINT (Bruker AXS, 1997-2008)'
_computing_molecular_graphics 'PLATON (Spek, 1980-2008)'
_computing_publication_material 'SHELXL-97 (Sheldrick, 1997)'
_computing_structure_refinement 'SHELXL-97 (Sheldrick, 1997)'
_computing_structure_solution 'DIRDIF (Beurskens, 1999-2007)'
_diffrn_ambient_temperature 100(2)
_diffrn_measured_fraction_theta_full 1.000
_diffrn_measured_fraction_theta_max 1.000
_diffrn_measurement_device_type 'CCD area detector (Bruker AXS Smart 1000)'
_diffrn_measurement_method '\f- and \w-scans'
_diffrn_radiation_monochromator graphite
_diffrn_radiation_probe x-ray
_diffrn_radiation_type MoK\a
_diffrn_radiation_wavelength 0.71073
_diffrn_reflns_av_R_equivalents 0.0580
_diffrn_reflns_av_sigmaI/netI 0.0313
_diffrn_reflns_limit_h_max 9
_diffrn_reflns_limit_h_min -9
_diffrn_reflns_limit_k_max 26
_diffrn_reflns_limit_k_min 0
_diffrn_reflns_limit_l_max 16
_diffrn_reflns_limit_l_min 0
_diffrn_reflns_number 35988
_diffrn_reflns_theta_full 28.28
_diffrn_reflns_theta_max 28.28
_diffrn_reflns_theta_min 1.93
_diffrn_source 'fine-focus sealed tube'
_exptl_absorpt_coefficient_mu 0.204
_exptl_absorpt_correction_T_max 0.7464
_exptl_absorpt_correction_T_min 0.6260
_exptl_absorpt_correction_type multi-scan
_exptl_absorpt_process_details 'SADABS (Bruker AXS, 2004-2008)'
_exptl_crystal_colour red
_exptl_crystal_density_diffrn 1.219
_exptl_crystal_density_method 'not measured'
_exptl_crystal_description irregular
_exptl_crystal_F_000 664
_exptl_crystal_size_max 0.16
_exptl_crystal_size_mid 0.15
_exptl_crystal_size_min 0.07
_refine_diff_density_max 0.697
_refine_diff_density_min -0.287
_refine_diff_density_rms 0.084
_refine_ls_abs_structure_details 'Flack H D (1983), Acta Cryst. A39, 876-881'
_refine_ls_extinction_method none
_refine_ls_goodness_of_fit_ref 1.111
_refine_ls_hydrogen_treatment refall
_refine_ls_matrix_type full
_refine_ls_number_parameters 282
_refine_ls_number_reflns 4195
_refine_ls_number_restraints 0
_refine_ls_restrained_S_all 1.111
_refine_ls_R_factor_all 0.0694
_refine_ls_R_factor_gt 0.0443
_refine_ls_shift/su_max 0.001
_refine_ls_shift/su_mean 0.000
_refine_ls_structure_factor_coef Fsqd
_refine_ls_weighting_details 'calc w=1/[\s^2^(Fo^2^)+(0.0631P)^2^+1.4637P] where P=(Fo^2^+2Fc^2^)/3'
_refine_ls_weighting_scheme calc
_refine_ls_wR_factor_gt 0.1083
_refine_ls_wR_factor_ref 0.1333
_reflns_number_gt 3205
_reflns_number_total 4195
_reflns_threshold_expression >2sigma(I)
_cod_data_source_file ic8017453_si_001_1.cif
_cod_data_source_block compound_2
_cod_original_sg_symbol_H-M 'P 21/c'
_cod_database_code 4306819
_audit_block_refno 719

loop_
_symmetry_equiv_pos_as_xyz
'x, y, z'
'-x, y+1/2, -z+1/2'
'-x, -y, -z'
'x, -y-1/2, z-1/2'

loop_
_atom_site_label
_atom_site_type_symbol
_atom_site_fract_x
_atom_site_fract_y
_atom_site_fract_z
_atom_site_U_iso_or_equiv
_atom_site_adp_type
_atom_site_occupancy
_atom_site_symmetry_multiplicity
_atom_site_calc_flag
_atom_site_refinement_flags
_atom_site_disorder_assembly
_atom_site_disorder_group
Si1 Si 0.83314(8) 0.04697(3) 0.81359(4) 0.01691(15) Uani 1 1 d . . .
Si2 Si 0.57696(8) 0.26433(3) 0.55409(5) 0.01728(15) Uani 1 1 d . . .
N1 N 0.6791(2) 0.07749(8) 0.69689(13) 0.0162(3) Uani 1 1 d . . .
N2 N 0.5450(2) 0.17923(8) 0.59277(13) 0.0167(3) Uani 1 1 d . . .
C2 C 0.5121(3) 0.04023(9) 0.64816(15) 0.0149(4) Uani 1 1 d . . .
C3 C 0.3524(3) 0.07425(9) 0.58356(15) 0.0144(4) Uani 1 1 d . . .
C4 C 0.3654(3) 0.14435(9) 0.55853(16) 0.0161(4) Uani 1 1 d . . .
C5 C 0.4998(3) -0.02890(10) 0.66212(18) 0.0206(4) Uani 1 1 d . . .
C6 C 0.3318(3) -0.06494(10) 0.61763(18) 0.0197(4) Uani 1 1 d . . .
C7 C 0.1687(3) -0.03392(9) 0.55965(15) 0.0144(4) Uani 1 1 d . . .
C8 C 0.1771(3) 0.03734(9) 0.54201(15) 0.0143(4) Uani 1 1 d . . .
C9 C -0.0124(3) -0.07142(9) 0.51833(15) 0.0150(4) Uani 1 1 d . . .
C10 C -0.0314(3) -0.13980(10) 0.53748(18) 0.0200(4) Uani 1 1 d . . .
C11 C 0.2041(3) 0.17539(10) 0.49883(18) 0.0214(4) Uani 1 1 d . . .
C12 C 0.6704(4) 0.03314(13) 0.9160(2) 0.0294(5) Uani 1 1 d . . .
C13 C 0.9667(4) -0.03273(12) 0.7940(2) 0.0274(5) Uani 1 1 d . . .
C14 C 1.0247(4) 0.11151(13) 0.8618(2) 0.0328(6) Uani 1 1 d . . .
C15 C 0.5398(4) 0.26920(11) 0.40434(19) 0.0246(4) Uani 1 1 d . . .
C16 C 0.4059(3) 0.32174(11) 0.6110(2) 0.0245(4) Uani 1 1 d . . .
C17 C 0.8309(3) 0.29313(11) 0.6081(2) 0.0258(5) Uani 1 1 d . . .
B1 B 0.6978(3) 0.14573(11) 0.66325(19) 0.0189(4) Uani 1 1 d . . .
H501 H 0.828(4) 0.1735(12) 0.694(2) 0.022(6) Uiso 1 1 d . . .
H502 H 0.610(4) -0.0531(12) 0.703(2) 0.024(6) Uiso 1 1 d . . .
H503 H 0.071(4) -0.1633(13) 0.574(2) 0.020(6) Uiso 1 1 d . . .
H504 H 0.334(4) -0.1129(13) 0.629(2) 0.022(6) Uiso 1 1 d . . .
H505 H 0.859(5) 0.2942(15) 0.686(3) 0.040(8) Uiso 1 1 d . . .
H506 H 0.841(4) 0.3371(15) 0.579(2) 0.035(7) Uiso 1 1 d . . .
H507 H 0.939(4) 0.2650(14) 0.589(2) 0.034(7) Uiso 1 1 d . . .
H508 H 1.103(5) 0.0941(16) 0.927(3) 0.048(9) Uiso 1 1 d . . .
H509 H 1.117(5) 0.1163(14) 0.808(2) 0.035(8) Uiso 1 1 d . . .
H510 H 0.207(4) 0.2233(13) 0.482(2) 0.023(6) Uiso 1 1 d . . .
H511 H 0.411(7) 0.314(2) 0.684(4) 0.088(14) Uiso 1 1 d . . .
H512 H 0.440(5) 0.3674(18) 0.602(3) 0.055(10) Uiso 1 1 d . . .
H513 H 0.510(6) 0.314(2) 0.374(3) 0.070(12) Uiso 1 1 d . . .
H514 H 0.571(5) 0.0031(17) 0.888(3) 0.046(9) Uiso 1 1 d . . .
H515 H 0.615(5) 0.0728(19) 0.935(3) 0.062(11) Uiso 1 1 d . . .
H516 H 0.445(6) 0.242(2) 0.369(3) 0.079(13) Uiso 1 1 d . . .
H517 H 0.651(6) 0.258(2) 0.379(3) 0.071(12) Uiso 1 1 d . . .
H518 H 0.273(6) 0.318(2) 0.576(3) 0.075(12) Uiso 1 1 d . . .
H519 H 0.744(6) 0.0162(19) 0.976(3) 0.067(11) Uiso 1 1 d . . .
H520 H 1.082(7) -0.029(2) 0.829(4) 0.081(13) Uiso 1 1 d . . .
H521 H 0.959(7) -0.043(2) 0.726(4) 0.092(15) Uiso 1 1 d . . .
H522 H 0.974(5) 0.1548(18) 0.874(3) 0.050(9) Uiso 1 1 d . . .
H523 H 0.910(7) -0.071(2) 0.819(4) 0.099(15) Uiso 1 1 d . . .

loop_
_atom_site_aniso_label
_atom_site_aniso_U_11
_atom_site_aniso_U_22
_atom_site_aniso_U_33
_atom_site_aniso_U_23
_atom_site_aniso_U_13
_atom_site_aniso_U_12
Si1 0.0166(3) 0.0171(3) 0.0164(3) 0.0002(2) 0.0006(2) 0.00023(19)
Si2 0.0165(3) 0.0131(3) 0.0219(3) 0.0007(2) 0.0019(2) -0.00327(19)
N1 0.0144(7) 0.0163(8) 0.0171(8) 0.0002(6) 0.0000(6) -0.0028(6)
N2 0.0152(8) 0.0147(7) 0.0198(8) 0.0007(6) 0.0015(6) -0.0035(6)
C2 0.0132(8) 0.0162(9) 0.0154(9) 0.0001(7) 0.0026(7) -0.0026(7)
C3 0.0147(8) 0.0148(8) 0.0143(9) -0.0002(7) 0.0040(7) -0.0009(7)
C4 0.0153(9) 0.0143(9) 0.0182(9) -0.0004(7) 0.0019(7) -0.0030(7)
C5 0.0144(9) 0.0181(9) 0.0275(11) 0.0038(8) -0.0020(8) 0.0000(7)
C6 0.0168(9) 0.0132(9) 0.0281(11) 0.0024(8) 0.0003(8) -0.0010(7)
C7 0.0132(8) 0.0133(8) 0.0170(9) -0.0001(7) 0.0030(7) -0.0014(7)
C8 0.0142(8) 0.0144(8) 0.0148(9) -0.0002(7) 0.0041(7) -0.0011(7)
C9 0.0142(8) 0.0145(9) 0.0163(9) -0.0013(7) 0.0027(7) -0.0004(7)
C10 0.0163(9) 0.0149(9) 0.0267(11) 0.0023(8) -0.0031(8) 0.0000(7)
C11 0.0204(10) 0.0127(9) 0.0296(11) 0.0023(8) 0.0000(8) -0.0026(7)
C12 0.0370(13) 0.0308(12) 0.0227(11) 0.0022(9) 0.0119(10) 0.0058(10)
C13 0.0250(11) 0.0270(11) 0.0295(12) 0.0002(9) 0.0023(9) 0.0091(9)
C14 0.0306(12) 0.0251(11) 0.0361(14) 0.0019(10) -0.0141(11) -0.0055(10)
C15 0.0292(11) 0.0207(10) 0.0239(11) 0.0028(8) 0.0040(9) -0.0031(9)
C16 0.0257(11) 0.0183(10) 0.0293(12) -0.0017(8) 0.0044(9) 0.0013(8)
C17 0.0215(10) 0.0186(10) 0.0354(13) 0.0031(9) -0.0006(9) -0.0065(8)
B1 0.0179(10) 0.0175(10) 0.0210(11) -0.0005(8) 0.0026(8) -0.0041(8)

loop_
_atom_type_symbol
_atom_type_description
_atom_type_scat_dispersion_real
_atom_type_scat_dispersion_imag
_atom_type_scat_source
C C 0.0033 0.0016 'International Tables Vol C Tables 4.2.6.8 and 6.1.1.4'
H H 0.0000 0.0000 'International Tables Vol C Tables 4.2.6.8 and 6.1.1.4'
B B 0.0013 0.0007 'International Tables Vol C Tables 4.2.6.8 and 6.1.1.4'
N N 0.0061 0.0033 'International Tables Vol C Tables 4.2.6.8 and 6.1.1.4'
Si Si 0.0817 0.0704 'International Tables Vol C Tables 4.2.6.8 and 6.1.1.4'

loop_
_geom_angle_atom_site_label_1
_geom_angle_atom_site_label_2
_geom_angle_atom_site_label_3
_geom_angle
_geom_angle_site_symmetry_1
_geom_angle_site_symmetry_3
_geom_angle_publ_flag
N1 Si1 C13 114.73(10) . . ?
N1 Si1 C12 106.39(10) . . ?
C13 Si1 C12 109.45(12) . . ?
N1 Si1 C14 109.41(10) . . ?
C13 Si1 C14 106.62(12) . . ?
C12 Si1 C14 110.25(13) . . ?
N2 Si2 C17 109.91(9) . . ?
N2 Si2 C16 110.96(10) . . ?
C17 Si2 C16 106.63(11) . . ?
N2 Si2 C15 108.93(9) . . ?
C17 Si2 C15 108.73(11) . . ?
C16 Si2 C15 111.63(11) . . ?
C2 N1 B1 117.93(16) . . ?
C2 N1 Si1 120.99(13) . . ?
B1 N1 Si1 119.90(14) . . ?
C4 N2 B1 118.72(16) . . ?
C4 N2 Si2 121.15(13) . . ?
B1 N2 Si2 120.06(13) . . ?
C5 C2 N1 121.38(17) . . ?
C5 C2 C3 118.84(17) . . ?
N1 C2 C3 119.78(16) . . ?
C2 C3 C4 120.99(17) . . ?
C2 C3 C8 119.49(16) . . ?
C4 C3 C8 119.52(17) . . ?
C11 C4 N2 122.15(17) . . ?
C11 C4 C3 118.65(17) . . ?
N2 C4 C3 119.17(17) . . ?
C2 C5 C6 121.18(18) . . ?
C2 C5 H502 119.9(15) . . ?
C6 C5 H502 118.9(15) . . ?
C7 C6 C5 122.30(18) . . ?
C7 C6 H504 120.8(15) . . ?
C5 C6 H504 116.9(15) . . ?
C6 C7 C8 118.13(17) . . ?
C6 C7 C9 122.15(17) . . ?
C8 C7 C9 119.71(16) . . ?
C9 C8 C7 120.04(16) 3_556 . ?
C9 C8 C3 120.09(16) 3_556 . ?
C7 C8 C3 119.86(17) . . ?
C10 C9 C8 117.78(17) . 3_556 ?
C10 C9 C7 121.99(17) . . ?
C8 C9 C7 120.22(16) 3_556 . ?
C9 C10 C11 122.44(19) . 3_556 ?
C9 C10 H503 120.4(16) . . ?
C11 C10 H503 117.2(16) 3_556 . ?
C4 C11 C10 121.41(18) . 3_556 ?
C4 C11 H510 120.5(15) . . ?
C10 C11 H510 118.1(15) 3_556 . ?
Si1 C12 H514 108(2) . . ?
Si1 C12 H515 112(2) . . ?
H514 C12 H515 109(3) . . ?
Si1 C12 H519 109(2) . . ?
H514 C12 H519 111(3) . . ?
H515 C12 H519 107(3) . . ?
Si1 C13 H520 107(3) . . ?
Si1 C13 H521 112(3) . . ?
H520 C13 H521 116(4) . . ?
Si1 C13 H523 114(3) . . ?
H520 C13 H523 108(4) . . ?
H521 C13 H523 101(4) . . ?
Si1 C14 H508 107.4(19) . . ?
Si1 C14 H509 109.6(17) . . ?
H508 C14 H509 106(3) . . ?
Si1 C14 H522 114(2) . . ?
H508 C14 H522 111(3) . . ?
H509 C14 H522 108(3) . . ?
Si2 C15 H513 116(2) . . ?
Si2 C15 H516 116(3) . . ?
H513 C15 H516 105(3) . . ?
Si2 C15 H517 112(3) . . ?
H513 C15 H517 102(3) . . ?
H516 C15 H517 106(3) . . ?
Si2 C16 H511 111(3) . . ?
Si2 C16 H512 111(2) . . ?
H511 C16 H512 108(3) . . ?
Si2 C16 H518 113(2) . . ?
H511 C16 H518 109(4) . . ?
H512 C16 H518 105(3) . . ?
Si2 C17 H505 113.7(19) . . ?
Si2 C17 H506 105.3(17) . . ?
H505 C17 H506 111(2) . . ?
Si2 C17 H507 115.7(17) . . ?
H505 C17 H507 103(2) . . ?
H506 C17 H507 108(2) . . ?
N2 B1 N1 122.19(18) . . ?
N2 B1 H501 118.6(13) . . ?
N1 B1 H501 119.1(13) . . ?

loop_
_geom_bond_atom_site_label_1
_geom_bond_atom_site_label_2
_geom_bond_distance
_geom_bond_site_symmetry_2
_geom_bond_publ_flag
Si1 N1 1.7733(17) . ?
Si1 C13 1.860(2) . ?
Si1 C12 1.862(2) . ?
Si1 C14 1.863(2) . ?
Si2 N2 1.7753(17) . ?
Si2 C17 1.856(2) . ?
Si2 C16 1.861(2) . ?
Si2 C15 1.868(2) . ?
N1 C2 1.417(2) . ?
N1 B1 1.426(3) . ?
N2 C4 1.418(2) . ?
N2 B1 1.424(3) . ?
C2 C5 1.382(3) . ?
C2 C3 1.424(3) . ?
C3 C4 1.427(3) . ?
C3 C8 1.433(3) . ?
C4 C11 1.378(3) . ?
C5 C6 1.394(3) . ?
C5 H502 0.97(3) . ?
C6 C7 1.378(3) . ?
C6 H504 0.96(3) . ?
C7 C8 1.429(2) . ?
C7 C9 1.469(3) . ?
C8 C9 1.426(3) 3_556 ?
C9 C10 1.383(3) . ?
C9 C8 1.426(3) 3_556 ?
C10 C11 1.391(3) 3_556 ?
C10 H503 0.90(3) . ?
C11 C10 1.391(3) 3_556 ?
C11 H510 0.97(3) . ?
C12 H514 0.93(3) . ?
C12 H515 0.92(4) . ?
C12 H519 0.90(4) . ?
C13 H520 0.85(5) . ?
C13 H521 0.88(5) . ?
C13 H523 0.93(5) . ?
C14 H508 0.98(3) . ?
C14 H509 1.00(3) . ?
C14 H522 0.95(3) . ?
C15 H513 0.98(4) . ?
C15 H516 0.90(4) . ?
C15 H517 0.90(4) . ?
C16 H511 0.93(5) . ?
C16 H512 0.94(4) . ?
C16 H518 0.95(4) . ?
C17 H505 0.96(3) . ?
C17 H506 0.95(3) . ?
C17 H507 0.99(3) . ?
B1 H501 1.07(2) . ?

loop_
_geom_torsion_atom_site_label_1
_geom_torsion_atom_site_label_2
_geom_torsion_atom_site_label_3
_geom_torsion_atom_site_label_4
_geom_torsion
_geom_torsion_site_symmetry_1
_geom_torsion_site_symmetry_2
_geom_torsion_site_symmetry_3
_geom_torsion_site_symmetry_4
_geom_torsion_publ_flag
C13 Si1 N1 C2 64.84(18) . . . . ?
C12 Si1 N1 C2 -56.33(18) . . . . ?
C14 Si1 N1 C2 -175.41(16) . . . . ?
C13 Si1 N1 B1 -127.81(17) . . . . ?
C12 Si1 N1 B1 111.02(17) . . . . ?
C14 Si1 N1 B1 -8.1(2) . . . . ?
C17 Si2 N2 C4 -177.81(16) . . . . ?
C16 Si2 N2 C4 64.50(18) . . . . ?
C15 Si2 N2 C4 -58.78(18) . . . . ?
C17 Si2 N2 B1 5.1(2) . . . . ?
C16 Si2 N2 B1 -112.64(17) . . . . ?
C15 Si2 N2 B1 124.09(17) . . . . ?
B1 N1 C2 C5 168.62(19) . . . . ?
Si1 N1 C2 C5 -23.8(3) . . . . ?
B1 N1 C2 C3 -11.6(3) . . . . ?
Si1 N1 C2 C3 156.03(14) . . . . ?
C5 C2 C3 C4 -174.17(19) . . . . ?
N1 C2 C3 C4 6.0(3) . . . . ?
C5 C2 C3 C8 5.1(3) . . . . ?
N1 C2 C3 C8 -174.75(17) . . . . ?
B1 N2 C4 C11 173.7(2) . . . . ?
Si2 N2 C4 C11 -3.5(3) . . . . ?
B1 N2 C4 C3 -8.4(3) . . . . ?
Si2 N2 C4 C3 174.46(14) . . . . ?
C2 C3 C4 C11 -177.77(19) . . . . ?
C8 C3 C4 C11 3.0(3) . . . . ?
C2 C3 C4 N2 4.2(3) . . . . ?
C8 C3 C4 N2 -175.03(17) . . . . ?
N1 C2 C5 C6 177.37(19) . . . . ?
C3 C2 C5 C6 -2.4(3) . . . . ?
C2 C5 C6 C7 -1.3(3) . . . . ?
C5 C6 C7 C8 2.3(3) . . . . ?
C5 C6 C7 C9 -176.30(19) . . . . ?
C6 C7 C8 C9 179.45(18) . . . 3_556 ?
C9 C7 C8 C9 -2.0(3) . . . 3_556 ?
C6 C7 C8 C3 0.5(3) . . . . ?
C9 C7 C8 C3 179.07(17) . . . . ?
C2 C3 C8 C9 176.92(17) . . . 3_556 ?
C4 C3 C8 C9 -3.8(3) . . . 3_556 ?
C2 C3 C8 C7 -4.1(3) . . . . ?
C4 C3 C8 C7 175.12(17) . . . . ?
C6 C7 C9 C10 1.6(3) . . . . ?
C8 C7 C9 C10 -176.94(19) . . . . ?
C6 C7 C9 C8 -179.50(19) . . . 3_556 ?
C8 C7 C9 C8 2.0(3) . . . 3_556 ?
C8 C9 C10 C11 -0.7(3) 3_556 . . 3_556 ?
C7 C9 C10 C11 178.2(2) . . . 3_556 ?
N2 C4 C11 C10 177.6(2) . . . 3_556 ?
C3 C4 C11 C10 -0.4(3) . . . 3_556 ?
C4 N2 B1 N1 2.6(3) . . . . ?
Si2 N2 B1 N1 179.84(15) . . . . ?
C2 N1 B1 N2 7.4(3) . . . . ?
Si1 N1 B1 N2 -160.34(16) . . . . ?
